data_9015598
loop_
_publ_author_name
'Orlandi, P.'
'Demartin, F.'
'Pasero, M.'
'Leverett, P.'
'Williams, P. A.'
'Hibbs, D. E.'

_publ_section_title
;
 Gelosaite, BiMo6+(2-5x)Mo5+6xO7(OH)*H2O (0<=x<=0.4), a new mineral from
 Su Senargiu (CA), Sardinia, Italy, and a second occurrence from Kingsgate,
 New England, Australia
;
_journal_name_full 'American Mineralogist'
_journal_page_first 268
_journal_page_last 273
_journal_paper_doi 10.2138/am.2011.3597
_journal_volume 96
_journal_year 2011
_chemical_compound_source 'Su Senargiu, Sardinia, Italy'
_chemical_formula_sum 'Bi H3 Mo2.102 O9'
_chemical_name_mineral Gelosaite
_space_group_IT_number 14
_symmetry_space_group_name_Hall '-P 2yn'
_symmetry_space_group_name_H-M 'P 1 21/n 1'
_cell_angle_alpha 90
_cell_angle_beta 100.42
_cell_angle_gamma 90
_cell_formula_units_Z 4
_cell_length_a 5.8505
_cell_length_b 9.0421
_cell_length_c 13.9173
_cell_volume 724.095
_database_code_amcsd 0018668
_exptl_crystal_density_diffrn 5.115
_cod_original_formula_sum 'Bi Mo2.102 O9 H3'
_cod_database_code 9015598

loop_
_space_group_symop_operation_xyz
x,y,z
1/2+x,1/2-y,1/2+z
1/2-x,1/2+y,1/2-z
-x,-y,-z

loop_
_atom_site_aniso_label
_atom_site_aniso_U_11
_atom_site_aniso_U_22
_atom_site_aniso_U_33
_atom_site_aniso_U_12
_atom_site_aniso_U_13
_atom_site_aniso_U_23
Bi 0.01043 0.00849 0.00829 0.00045 0.00220 0.00109
Mo1 0.01168 0.00809 0.00835 0.00116 0.00261 0.00165
Mo2 0.02180 0.02220 0.01620 0.00250 0.00480 0.00170
Mo3 0.02100 0.01610 0.01030 0.00420 0.00190 -0.00060
Mo4 0.01500 0.01700 0.02360 -0.00250 0.00490 0.00740
Ow 0.01770 0.01100 0.01090 0.00550 0.00490 0.00230
O2 0.02890 0.01400 0.01090 0.01060 0.00420 0.00450
O3 0.01390 0.01270 0.01290 -0.00790 0.00630 -0.00600
O4 0.01210 0.00920 0.01370 0.00080 0.00200 -0.00080
O5 0.01450 0.01120 0.00840 0.00470 0.00190 0.00440
O-h 0.02020 0.01990 0.02010 -0.00700 0.00260 0.00180

loop_
_atom_site_label
_atom_site_fract_x
_atom_site_fract_y
_atom_site_fract_z
_atom_site_occupancy
_atom_site_U_iso_or_equiv
_atom_site_type_symbol
_atom_site_attached_hydrogens
Bi 0.40357 0.41689 0.10649 1.00000 0.01002 Bi 0
Mo1 0.86623 0.10399 0.15719 1.00000 0.00901 Mo 0
Mo2 0.63232 0.22137 0.34084 1.00000 0.00927 Mo 0
Mo3 0.63210 -0.04430 0.33960 0.02800 0.01240 Mo 0
Mo4 1.09370 0.25970 0.39430 0.07400 0.02040 Mo 0
Ow 0.96060 0.41720 0.34252 1.00000 0.01990 O 0
O2 0.75480 0.09301 0.03404 1.00000 0.01590 O 0
O3 0.39990 0.10589 0.33664 1.00000 0.01840 O 0
O4 0.63970 0.24002 0.19069 1.00000 0.01290 O 0
O5 0.74500 0.24350 0.46385 1.00000 0.01790 O 0
O-h 0.82310 -0.08846 0.48180 1.00000 0.01270 O 0
O7 1.01210 -0.08756 0.18310 1.00000 0.01170 O 0
O8 0.86490 0.08618 0.31149 1.00000 0.01140 O 0
O9 1.10090 0.21738 0.16456 1.00000 0.02020 O 0
H(1w) 1.02800 0.42600 0.30300 1.00000 0.04800 H 0
H(2w) 1.04100 0.42800 0.39300 1.00000 0.03400 H 0
H3 0.75780 -0.16960 0.48940 1.00000 0.05000 H 0

loop_
_cod_changelog_entry_id
_cod_changelog_entry_author
_cod_changelog_entry_date
_cod_changelog_entry_text
1
;cod-tools version 3.8.0
Id: cif_guess_AMCSD_atom_types 9581 2023-05-17 12:35:41Z saulius
;
2023-05-18T08:45:48+03:00
;Derived atom types and hydrogen counts
from atom names that follow the AMCSD naming convention
(Wat == water, O-H == hydroxyl).
;

loop_
_cod_related_entry_id
_cod_related_entry_database
_cod_related_entry_code
1 AMCSD 0018668
